data_7701606
loop_
_publ_author_name
'Bhaskaran, ?'
'Trivedi, Manoj'
'Yadav, Anita K.'
'Singh, Gurmeet'
'Kumar, Abhinav'
'Kumar, Girijesh'
'Husain, Ahmad'
'Rath, Nigam P.'

_publ_section_title
;
 Synthetic, spectral, structural and catalytic activity of infinite 3-D
 and 2-D copper(ii) coordination polymers for substrate size-dependent
 catalysis for CO<sub>2</sub> conversion.
;
_journal_issue 27
_journal_name_full 'Dalton transactions (Cambridge, England : 2003)'
_journal_page_first 10078
_journal_page_last 10088
_journal_paper_doi 10.1039/c9dt01457h
_journal_volume 48
_journal_year 2019
_chemical_formula_moiety 'C11 H18 Cu2 N2 O8'
_chemical_formula_sum 'C11 H18 Cu2 N2 O8'
_chemical_formula_weight 433.35
_space_group_crystal_system tetragonal
_space_group_IT_number 134
_space_group_name_Hall '-P 4ac 2bc'
_space_group_name_H-M_alt 'P 42/n n m :2'
_atom_sites_solution_hydrogens geom
_audit_creation_method SHELXL-2013
_audit_update_record
;
2017-01-30 deposited with the CCDC.	2019-05-29 downloaded from the CCDC.
;
_cell_angle_alpha 90
_cell_angle_beta 90
_cell_angle_gamma 90
_cell_formula_units_Z 4
_cell_length_a 10.8365(15)
_cell_length_b 10.8365(15)
_cell_length_c 13.642(3)
_cell_measurement_reflns_used 813
_cell_measurement_temperature 293(2)
_cell_measurement_theta_max 32.6223
_cell_measurement_theta_min 3.3184
_cell_volume 1602.0(5)
_computing_cell_refinement
;
CrysAlisPro, Oxford Diffraction Ltd.,
Version 1.171.34.44 (release 25-10-2010 CrysAlis171 .NET)
(compiled Oct 25 2010,18:11:34)
;
_computing_data_collection
;
CrysAlisPro, Oxford Diffraction Ltd.,
Version 1.171.34.44 (release 25-10-2010 CrysAlis171 .NET)
(compiled Oct 25 2010,18:11:34)
;
_computing_data_reduction
;
CrysAlisPro, Oxford Diffraction Ltd.,
Version 1.171.34.44 (release 25-10-2010 CrysAlis171 .NET)
(compiled Oct 25 2010,18:11:34)
;
_computing_molecular_graphics 'ORTEP-32 (Faruggia, 1997)'
_computing_publication_material 'SHELXL-97 (Sheldrick, 1997)'
_computing_structure_refinement 'SHELXL-97 (Sheldrick, 1997)'
_computing_structure_solution 'SHELXS-97 (Sheldrick, 1990)'
_diffrn_ambient_temperature 293(2)
_diffrn_measured_fraction_theta_full 0.997
_diffrn_measured_fraction_theta_max 0.998
_diffrn_measurement_device_type 'Xcalibur, Sapphire3'
_diffrn_measurement_method \w/2\q
_diffrn_radiation_type MoK\a
_diffrn_radiation_wavelength 0.71073
_diffrn_reflns_av_R_equivalents 0.0919
_diffrn_reflns_av_unetI/netI 0.0323
_diffrn_reflns_Laue_measured_fraction_full 0.997
_diffrn_reflns_Laue_measured_fraction_max 0.998
_diffrn_reflns_limit_h_max 13
_diffrn_reflns_limit_h_min -14
_diffrn_reflns_limit_k_max 14
_diffrn_reflns_limit_k_min -14
_diffrn_reflns_limit_l_max 17
_diffrn_reflns_limit_l_min -17
_diffrn_reflns_number 22549
_diffrn_reflns_point_group_measured_fraction_full 0.997
_diffrn_reflns_point_group_measured_fraction_max 0.998
_diffrn_reflns_theta_full 25.242
_diffrn_reflns_theta_max 27.862
_diffrn_reflns_theta_min 2.986
_diffrn_source 'fine-focus sealed tube'
_exptl_absorpt_coefficient_mu 2.696
_exptl_absorpt_correction_T_max 0.8013
_exptl_absorpt_correction_T_min 0.7317
_exptl_absorpt_correction_type multi-scan
_exptl_absorpt_process_details
;
CrysAlisPro, Oxford Diffraction Ltd.,
Version 1.171.34.44 (release 25-10-2010 CrysAlis171 .NET)
(compiled Oct 25 2010,18:11:34)
Empirical absorption correction using spherical harmonics,
 implemented in SCALE3 ABSPACK scaling algorithm.
;
_exptl_crystal_colour Blue
_exptl_crystal_density_diffrn 1.797
_exptl_crystal_density_method 'not measured'
_exptl_crystal_description Block
_exptl_crystal_F_000 880
_exptl_crystal_preparation ', catalysis'
_exptl_crystal_size_max 0.30
_exptl_crystal_size_mid 0.20
_exptl_crystal_size_min 0.10
_refine_diff_density_max 0.983
_refine_diff_density_min -0.549
_refine_diff_density_rms 0.142
_refine_ls_extinction_method none
_refine_ls_goodness_of_fit_ref 1.234
_refine_ls_hydrogen_treatment constr
_refine_ls_matrix_type full
_refine_ls_number_parameters 59
_refine_ls_number_reflns 1032
_refine_ls_number_restraints 0
_refine_ls_restrained_S_all 1.234
_refine_ls_R_factor_all 0.0841
_refine_ls_R_factor_gt 0.0687
_refine_ls_shift/su_max 0.000
_refine_ls_shift/su_mean 0.000
_refine_ls_structure_factor_coef Fsqd
_refine_ls_weighting_details 'w=1/[\s^2^(Fo^2^)+(0.0618P)^2^+10.6635P] where P=(Fo^2^+2Fc^2^)/3'
_refine_ls_weighting_scheme calc
_refine_ls_wR_factor_gt 0.1721
_refine_ls_wR_factor_ref 0.1788
_reflns_Friedel_coverage 0.000
_reflns_number_gt 872
_reflns_number_total 1032
_reflns_threshold_expression 'I > 2\s(I)'
_cod_data_source_file c9dt01457h2.cif
_cod_data_source_block Complex-1
_cod_original_sg_symbol_H-M 'P 42/n n m'
_cod_database_code 7701606
_shelx_space_group_comment
;
The symmetry employed for this shelxl refinement is uniquely defined
by the following loop, which should always be used as a source of
symmetry information in preference to the above space-group names.
They are only intended as comments.
;
_shelxl_version_number 2013-4

loop_
_space_group_symop_operation_xyz
'x, y, z'
'-x+1/2, -y+1/2, z'
'-y+1/2, x, z+1/2'
'y, -x+1/2, z+1/2'
'-x+1/2, y, -z+1/2'
'x, -y+1/2, -z+1/2'
'y, x, -z'
'-y+1/2, -x+1/2, -z'
'-x, -y, -z'
'x-1/2, y-1/2, -z'
'y-1/2, -x, -z-1/2'
'-y, x-1/2, -z-1/2'
'x-1/2, -y, z-1/2'
'-x, y-1/2, z-1/2'
'-y, -x, z'
'y-1/2, x-1/2, z'

loop_
_atom_site_label
_atom_site_type_symbol
_atom_site_fract_x
_atom_site_fract_y
_atom_site_fract_z
_atom_site_U_iso_or_equiv
_atom_site_adp_type
_atom_site_occupancy
_atom_site_site_symmetry_order
_atom_site_calc_flag
_atom_site_refinement_flags_posn
_atom_site_refinement_flags_adp
_atom_site_refinement_flags_occupancy
Cu1 Cu 0.44309(7) 0.55691(7) 0.57223(7) 0.0256(3) Uani 1 2 d S T P
O1 O 0.6070(5) 0.5747(5) 0.6286(4) 0.0489(14) Uani 1 1 d . . .
O2 O 0.7042(4) 0.4791(5) 0.5068(4) 0.0419(12) Uani 1 1 d . . .
N1 N 0.3296(4) 0.6704(4) 0.6872(4) 0.0202(13) Uani 1 2 d S T P
C1 C 0.7029(6) 0.5404(7) 0.5857(5) 0.0372(15) Uani 1 1 d . . .
C2 C 0.8258(7) 0.5763(9) 0.6273(7) 0.060(2) Uani 1 1 d . . .
H2A H 0.8204 0.6576 0.6551 0.090 Uiso 1 1 calc R U .
H2B H 0.8866 0.5759 0.5761 0.090 Uiso 1 1 calc R U .
H2C H 0.8491 0.5186 0.6773 0.090 Uiso 1 1 calc R U .
C3 C 0.2500 0.7500 0.6259(8) 0.022(2) Uani 1 4 d S T P
H3A H 0.1988 0.6988 0.5841 0.026 Uiso 0.5 2 calc R U P
H3B H 0.3012 0.8012 0.5841 0.026 Uiso 0.5 2 calc R U P
C4 C 0.4070(7) 0.7500 0.7500 0.0212(15) Uani 1 2 d S T P
H4A H 0.4596 0.8010 0.7092 0.025 Uiso 0.5 1 calc R U P
H4B H 0.4596 0.6990 0.7908 0.025 Uiso 0.5 1 calc R U P

loop_
_atom_site_aniso_label
_atom_site_aniso_U_11
_atom_site_aniso_U_22
_atom_site_aniso_U_33
_atom_site_aniso_U_23
_atom_site_aniso_U_13
_atom_site_aniso_U_12
Cu1 0.0281(4) 0.0281(4) 0.0206(5) -0.0029(3) 0.0029(3) 0.0022(4)
O1 0.033(3) 0.073(4) 0.040(3) -0.021(3) -0.008(2) 0.005(2)
O2 0.035(3) 0.049(3) 0.042(2) -0.015(2) -0.006(2) 0.004(2)
N1 0.0220(19) 0.0220(19) 0.017(3) -0.0003(18) 0.0003(18) 0.000(3)
C1 0.030(3) 0.047(4) 0.035(3) -0.003(3) -0.007(3) 0.001(3)
C2 0.034(4) 0.086(7) 0.061(5) -0.015(5) -0.008(4) -0.002(4)
C3 0.023(3) 0.023(3) 0.019(5) 0.000 0.000 0.003(4)
C4 0.014(3) 0.026(4) 0.023(3) 0.002(3) 0.000 0.000

loop_
_atom_type_symbol
_atom_type_description
_atom_type_scat_dispersion_real
_atom_type_scat_dispersion_imag
_atom_type_scat_source
C C 0.0033 0.0016 'International Tables Vol C Tables 4.2.6.8 and 6.1.1.4'
H H 0.0000 0.0000 'International Tables Vol C Tables 4.2.6.8 and 6.1.1.4'
N N 0.0061 0.0033 'International Tables Vol C Tables 4.2.6.8 and 6.1.1.4'
O O 0.0106 0.0060 'International Tables Vol C Tables 4.2.6.8 and 6.1.1.4'
Cu Cu 0.3201 1.2651 'International Tables Vol C Tables 4.2.6.8 and 6.1.1.4'

loop_
_geom_angle_atom_site_label_1
_geom_angle_atom_site_label_2
_geom_angle_atom_site_label_3
_geom_angle
_geom_angle_site_symmetry_1
_geom_angle_site_symmetry_3
O1 Cu1 O1 91.4(4) 15_665 .
O1 Cu1 O2 87.4(2) 15_665 9_666
O1 Cu1 O2 168.0(2) . 9_666
O1 Cu1 O2 168.0(2) 15_665 7_556
O1 Cu1 O2 87.4(2) . 7_556
O2 Cu1 O2 91.2(3) 9_666 7_556
O1 Cu1 N1 99.37(18) 15_665 .
O1 Cu1 N1 99.37(18) . .
O2 Cu1 N1 92.60(18) 9_666 .
O2 Cu1 N1 92.60(18) 7_556 .
O1 Cu1 Cu1 85.09(15) 15_665 9_666
O1 Cu1 Cu1 85.09(15) . 9_666
O2 Cu1 Cu1 82.91(15) 9_666 9_666
O2 Cu1 Cu1 82.91(15) 7_556 9_666
N1 Cu1 Cu1 173.56(17) . 9_666
C1 O1 Cu1 123.1(4) . .
C1 O2 Cu1 124.2(4) . 9_666
C4 N1 C4 109.1(4) 11_567 .
C4 N1 C3 108.6(4) 11_567 .
C4 N1 C3 108.6(4) . .
C4 N1 Cu1 113.4(3) 11_567 .
C4 N1 Cu1 113.4(3) . .
C3 N1 Cu1 103.5(4) . .
O1 C1 O2 124.3(6) . .
O1 C1 C2 119.0(6) . .
O2 C1 C2 116.7(6) . .
C1 C2 H2A 109.5 . .
C1 C2 H2B 109.5 . .
H2A C2 H2B 109.5 . .
C1 C2 H2C 109.5 . .
H2A C2 H2C 109.5 . .
H2B C2 H2C 109.5 . .
N1 C3 N1 111.1(8) . 2_565
N1 C3 H3A 109.4 . .
N1 C3 H3A 109.4 2_565 .
N1 C3 H3B 109.4 . .
N1 C3 H3B 109.4 2_565 .
H3A C3 H3B 108.0 . .
N1 C4 N1 110.7(7) . 12_667
N1 C4 H4A 109.5 . .
N1 C4 H4A 109.5 12_667 .
N1 C4 H4B 109.5 . .
N1 C4 H4B 109.5 12_667 .
H4A C4 H4B 108.1 . .

loop_
_geom_bond_atom_site_label_1
_geom_bond_atom_site_label_2
_geom_bond_distance
_geom_bond_site_symmetry_2
Cu1 O1 1.945(5) 15_665
Cu1 O1 1.945(5) .
Cu1 O2 1.965(5) 9_666
Cu1 O2 1.965(5) 7_556
Cu1 N1 2.343(6) .
Cu1 Cu1 2.6317(19) 9_666
O1 C1 1.249(8) .
O2 C1 1.265(8) .
O2 Cu1 1.965(5) 9_666
N1 C4 1.477(5) 11_567
N1 C4 1.477(5) .
N1 C3 1.479(9) .
C1 C2 1.499(9) .
C2 H2A 0.9600 .
C2 H2B 0.9600 .
C2 H2C 0.9600 .
C3 N1 1.479(9) 2_565
C3 H3A 0.9700 .
C3 H3B 0.9700 .
C4 N1 1.477(5) 12_667
C4 H4A 0.9700 .
C4 H4B 0.9700 .

loop_
_geom_torsion_atom_site_label_1
_geom_torsion_atom_site_label_2
_geom_torsion_atom_site_label_3
_geom_torsion_atom_site_label_4
_geom_torsion
_geom_torsion_site_symmetry_1
_geom_torsion_site_symmetry_4
Cu1 O1 C1 O2 -7.9(11) . .
Cu1 O1 C1 C2 170.1(6) . .
Cu1 O2 C1 O1 7.8(11) 9_666 .
Cu1 O2 C1 C2 -170.3(5) 9_666 .
C4 N1 C3 N1 59.3(4) 11_567 2_565
C4 N1 C3 N1 -59.3(4) . 2_565
Cu1 N1 C3 N1 180.000(1) . 2_565
C4 N1 C4 N1 -59.2(4) 11_567 12_667
C3 N1 C4 N1 59.0(4) . 12_667
Cu1 N1 C4 N1 173.4(4) . 12_667
